data_2220224
loop_
_publ_author_name
'Buvaylo, Elena A.'
'Kokozay, Volodymyr N.'
'Vassilyeva, Olga Yu.'
'Skelton, Brian W.'

_publ_section_title
;
 Bis[<i>N</i>-(2-hydroxyethyl)-<i>N</i>-methylglycinato]copper(II)
;
_journal_coeditor_code HK2547
_journal_issue 12
_journal_name_full 'Acta Crystallographica Section E'
_journal_page_first m1600
_journal_paper_doi 10.1107/S1600536808037793
_journal_volume 64
_journal_year 2008
_chemical_formula_iupac '[Cu (C5 H10 N O3)2]'
_chemical_formula_moiety 'C10 H20 Cu N2 O6'
_chemical_formula_sum 'C10 H20 Cu N2 O6'
_chemical_formula_weight 327.82
_chemical_name_systematic
;
Bis[<i>N</i>-(2-hydroxyethyl)-<i>N</i>-methylglycinato]copper(II)
;
_space_group_IT_number 14
_symmetry_cell_setting monoclinic
_symmetry_space_group_name_Hall '-P 2yn'
_symmetry_space_group_name_H-M 'P 1 21/n 1'
_atom_sites_solution_hydrogens geom
_atom_sites_solution_primary direct
_atom_sites_solution_secondary difmap
_audit_creation_method 'WinGX routine CIF_UPDATE'
_cell_angle_alpha 90
_cell_angle_beta 96.738(3)
_cell_angle_gamma 90
_cell_formula_units_Z 2
_cell_length_a 6.6158(9)
_cell_length_b 6.7018(9)
_cell_length_c 14.950(2)
_cell_measurement_reflns_used 3730
_cell_measurement_temperature 150(2)
_cell_measurement_theta_max 37.4
_cell_measurement_theta_min 2.7
_cell_volume 658.27(15)
_computing_cell_refinement 'SAINT (Siemens, 1995)'
_computing_data_collection 'SMART (Siemens, 1995)'
_computing_data_reduction 'Xtal (Hall <i>et al.</i>,  1995)'
_computing_molecular_graphics 'Xtal (Hall <i>et al.</i>,  1995)'
_computing_publication_material 'WinGX (Farrugia, 1999)'
_computing_structure_refinement 'SHELXL97 (Sheldrick, 2008)'
_computing_structure_solution 'Xtal (Hall <i>et al.</i>,  1995)'
_diffrn_ambient_temperature 150(2)
_diffrn_measured_fraction_theta_full 0.993
_diffrn_measured_fraction_theta_max 0.99
_diffrn_measurement_device_type
;
Bruker SMART CCD diffractometer
;
_diffrn_measurement_method '\w scans'
_diffrn_radiation_monochromator graphite
_diffrn_radiation_type MoK\a
_diffrn_radiation_wavelength 0.71073
_diffrn_reflns_av_R_equivalents 0.039
_diffrn_reflns_limit_h_max 11
_diffrn_reflns_limit_h_min -11
_diffrn_reflns_limit_k_max 11
_diffrn_reflns_limit_k_min -11
_diffrn_reflns_limit_l_max 25
_diffrn_reflns_limit_l_min -25
_diffrn_reflns_number 13931
_diffrn_reflns_theta_full 37.5
_diffrn_reflns_theta_max 37.62
_diffrn_reflns_theta_min 2.74
_exptl_absorpt_coefficient_mu 1.684
_exptl_absorpt_correction_T_max 0.84
_exptl_absorpt_correction_T_min 0.74
_exptl_absorpt_correction_type multi-scan
_exptl_absorpt_process_details
;
(SADABS; Sheldrick, 1996)
;
_exptl_crystal_colour blue
_exptl_crystal_density_diffrn 1.654
_exptl_crystal_density_method 'not measured'
_exptl_crystal_description prism
_exptl_crystal_F_000 342
_exptl_crystal_size_max 0.15
_exptl_crystal_size_mid 0.13
_exptl_crystal_size_min 0.10
_refine_diff_density_max 0.787
_refine_diff_density_min -0.318
_refine_ls_extinction_method none
_refine_ls_goodness_of_fit_ref 1.022
_refine_ls_hydrogen_treatment mixed
_refine_ls_matrix_type full
_refine_ls_number_parameters 93
_refine_ls_number_reflns 3464
_refine_ls_number_restraints 0
_refine_ls_restrained_S_all 1.022
_refine_ls_R_factor_all 0.0504
_refine_ls_R_factor_gt 0.0318
_refine_ls_shift/su_max 0.046
_refine_ls_shift/su_mean 0.002
_refine_ls_structure_factor_coef Fsqd
_refine_ls_weighting_details 'calc w=1/[\s^2^(Fo^2^)+(0.0446P)^2^] where P=(Fo^2^+2Fc^2^)/3'
_refine_ls_weighting_scheme calc
_refine_ls_wR_factor_gt 0.0791
_refine_ls_wR_factor_ref 0.0846
_reflns_number_gt 2539
_reflns_number_total 3464
_reflns_threshold_expression I>2\s(I)
_cod_data_source_file hk2547.cif
_cod_data_source_block I
_cod_original_sg_symbol_H-M 'P 21/n'
_cod_database_code 2220224
_cod_database_fobs_code 2220224

loop_
_symmetry_equiv_pos_as_xyz
'x, y, z'
'-x+1/2, y+1/2, -z+1/2'
'-x, -y, -z'
'x-1/2, -y-1/2, z-1/2'

loop_
_atom_site_type_symbol
_atom_site_label
_atom_site_fract_x
_atom_site_fract_y
_atom_site_fract_z
_atom_site_U_iso_or_equiv
_atom_site_adp_type
_atom_site_calc_flag
_atom_site_refinement_flags
_atom_site_occupancy
Cu Cu 0.5 0.5 0.5 0.01552(6) Uani d S 1
O O1 0.73510(13) 0.22020(14) 0.54077(6) 0.02229(17) Uani d . 1
H H1 0.850(2) 0.236(2) 0.5761(11) 0.023(4) Uiso d . 1
O O2 0.73795(12) 0.64295(13) 0.46744(5) 0.01892(16) Uani d . 1
O O3 0.91657(13) 0.69293(14) 0.35177(6) 0.02203(17) Uani d . 1
N N1 0.49180(14) 0.36667(14) 0.37742(6) 0.01627(17) Uani d . 1
C C1 0.28504(18) 0.3436(2) 0.32884(8) 0.0230(2) Uani d . 1
H H1A 0.215 0.4727 0.3262 0.035 Uiso calc R 1
H H1B 0.2082 0.247 0.3606 0.035 Uiso calc R 1
H H1C 0.295 0.296 0.2675 0.035 Uiso calc R 1
C C2 0.58426(18) 0.16401(18) 0.39038(8) 0.0204(2) Uani d . 1
H H2A 0.6117 0.1113 0.3311 0.024 Uiso calc R 1
H H2B 0.485 0.0738 0.4143 0.024 Uiso calc R 1
C C3 0.77970(18) 0.16203(19) 0.45363(8) 0.0218(2) Uani d . 1
H H3A 0.8398 0.0266 0.4561 0.026 Uiso calc R 1
H H3B 0.879 0.2557 0.432 0.026 Uiso calc R 1
C C4 0.61451(19) 0.49928(18) 0.32557(8) 0.0197(2) Uani d . 1
H H4A 0.5225 0.5922 0.289 0.024 Uiso calc R 1
H H4B 0.6855 0.4174 0.2838 0.024 Uiso calc R 1
C C5 0.77119(16) 0.61937(17) 0.38599(8) 0.01686(19) Uani d . 1

loop_
_atom_site_aniso_label
_atom_site_aniso_U_11
_atom_site_aniso_U_22
_atom_site_aniso_U_33
_atom_site_aniso_U_12
_atom_site_aniso_U_13
_atom_site_aniso_U_23
Cu 0.01503(9) 0.01819(9) 0.01393(9) -0.00255(7) 0.00422(6) -0.00374(7)
O1 0.0197(4) 0.0263(4) 0.0205(4) -0.0016(3) 0.0010(3) -0.0004(3)
O2 0.0186(4) 0.0224(4) 0.0164(3) -0.0043(3) 0.0048(3) -0.0041(3)
O3 0.0191(4) 0.0280(4) 0.0195(4) -0.0042(3) 0.0048(3) 0.0025(3)
N1 0.0152(4) 0.0188(4) 0.0149(4) -0.0012(3) 0.0020(3) -0.0025(3)
C1 0.0172(5) 0.0307(6) 0.0206(5) -0.0023(4) -0.0004(4) -0.0065(5)
C2 0.0225(5) 0.0181(5) 0.0208(5) -0.0010(4) 0.0031(4) -0.0037(4)
C3 0.0215(5) 0.0202(5) 0.0238(5) 0.0029(4) 0.0034(4) -0.0022(4)
C4 0.0221(5) 0.0227(5) 0.0144(4) -0.0048(4) 0.0028(4) -0.0003(4)
C5 0.0163(4) 0.0172(5) 0.0172(5) 0.0011(4) 0.0026(3) 0.0012(4)

loop_
_atom_type_symbol
_atom_type_description
_atom_type_scat_dispersion_real
_atom_type_scat_dispersion_imag
_atom_type_scat_source
C C 0.0033 0.0016 'International Tables Vol C Tables 4.2.6.8 and 6.1.1.4'
H H 0 0 'International Tables Vol C Tables 4.2.6.8 and 6.1.1.4'
Cu Cu 0.3201 1.2651 'International Tables Vol C Tables 4.2.6.8 and 6.1.1.4'
N N 0.0061 0.0033 'International Tables Vol C Tables 4.2.6.8 and 6.1.1.4'
O O 0.0106 0.006 'International Tables Vol C Tables 4.2.6.8 and 6.1.1.4'

loop_
_geom_angle_atom_site_label_1
_geom_angle_atom_site_label_2
_geom_angle_atom_site_label_3
_geom_angle_site_symmetry_1
_geom_angle_site_symmetry_3
_geom_angle
_geom_angle_publ_flag
O1 Cu O2 . . 86.05(3) yes
O1 Cu N1 . . 80.68(3) yes
O2 Cu O2 3_666 . 180.00(3) ?
O2 Cu N1 3_666 3_666 85.87(4) ?
O2 Cu N1 . 3_666 94.13(4) yes
O2 Cu N1 3_666 . 94.13(4) ?
O2 Cu N1 . . 85.87(4) yes
N1 Cu N1 3_666 . 180 ?
C3 O1 H1 . . 109.0(11) ?
C5 O2 Cu . . 114.36(7) ?
C1 N1 C4 . . 109.72(9) ?
C1 N1 C2 . . 108.06(9) ?
C4 N1 C2 . . 111.85(9) ?
C1 N1 Cu . . 114.42(7) ?
C4 N1 Cu . . 104.45(7) ?
C2 N1 Cu . . 108.39(7) ?
N1 C1 H1A . . 109.5 ?
N1 C1 H1B . . 109.5 ?
H1A C1 H1B . . 109.5 ?
N1 C1 H1C . . 109.5 ?
H1A C1 H1C . . 109.5 ?
H1B C1 H1C . . 109.5 ?
N1 C2 C3 . . 113.40(10) ?
N1 C2 H2A . . 108.9 ?
C3 C2 H2A . . 108.9 ?
N1 C2 H2B . . 108.9 ?
C3 C2 H2B . . 108.9 ?
H2A C2 H2B . . 107.7 ?
O1 C3 C2 . . 108.45(9) ?
O1 C3 H3A . . 110 ?
C2 C3 H3A . . 110 ?
O1 C3 H3B . . 110 ?
C2 C3 H3B . . 110 ?
H3A C3 H3B . . 108.4 ?
N1 C4 C5 . . 112.53(9) ?
N1 C4 H4A . . 109.1 ?
C5 C4 H4A . . 109.1 ?
N1 C4 H4B . . 109.1 ?
C5 C4 H4B . . 109.1 ?
H4A C4 H4B . . 107.8 ?
O3 C5 O2 . . 125.00(11) ?
O3 C5 C4 . . 118.11(10) ?
O2 C5 C4 . . 116.83(10) ?

loop_
_geom_bond_atom_site_label_1
_geom_bond_atom_site_label_2
_geom_bond_site_symmetry_2
_geom_bond_distance
_geom_bond_publ_flag
Cu O1 3_666 2.4667(9) ?
Cu O1 . 2.4667(9) yes
Cu O2 3_666 1.9526(8) ?
Cu O2 . 1.9526(8) yes
Cu N1 3_666 2.0339(9) ?
Cu N1 . 2.0339(9) yes
O1 C3 . 1.4235(15) ?
O1 H1 . 0.880(16) ?
O2 C5 . 1.2724(14) ?
O3 C5 . 1.2431(14) ?
N1 C1 . 1.4796(14) ?
N1 C4 . 1.4823(15) ?
N1 C2 . 1.4928(16) ?
C1 H1A . 0.98 ?
C1 H1B . 0.98 ?
C1 H1C . 0.98 ?
C2 C3 . 1.5097(17) ?
C2 H2A . 0.99 ?
C2 H2B . 0.99 ?
C3 H3A . 0.99 ?
C3 H3B . 0.99 ?
C4 C5 . 1.5227(16) ?
C4 H4A . 0.99 ?
C4 H4B . 0.99 ?

loop_
_geom_hbond_atom_site_label_D
_geom_hbond_atom_site_label_H
_geom_hbond_atom_site_label_A
_geom_hbond_site_symmetry_A
_geom_hbond_distance_DH
_geom_hbond_distance_HA
_geom_hbond_distance_DA
_geom_hbond_angle_DHA
_geom_hbond_publ_flag
O1 H1 O3 3_766 0.880(16) 1.840(10) 2.7130(10) 172.10(10) yes
